data_7011627
loop_
_publ_author_name
'Rivard, Eric'
'Lough, Alan J.'
'Manners, Ian'

_publ_section_title
;
 Synthesis, characterization and thermolysis of phosphinite--borane
 adducts: investigation of an unusual thermally-induced phenol
 elimination reaction
;
_journal_issue 15
_journal_name_full 'Journal of the Chemical Society, Dalton Transactions'
_journal_page_first 2966
_journal_paper_doi 10.1039/b202361j
_journal_year 2002
_chemical_formula_sum 'C24 H38 B O P'
_chemical_formula_weight 384.32
_space_group_IT_number 14
_symmetry_cell_setting monoclinic
_symmetry_space_group_name_Hall '-P 2ybc'
_symmetry_space_group_name_H-M 'P 1 21/c 1'
_atom_sites_solution_hydrogens geom
_atom_sites_solution_primary direct
_atom_sites_solution_secondary difmap
_audit_creation_method SHELXL-97
_cell_angle_alpha 90.00
_cell_angle_beta 98.7360(10)
_cell_angle_gamma 90.00
_cell_formula_units_Z 4
_cell_length_a 18.0012(4)
_cell_length_b 8.0595(2)
_cell_length_c 18.4874(4)
_cell_measurement_reflns_used 6321
_cell_measurement_temperature 150(1)
_cell_measurement_theta_max 27.48
_cell_measurement_theta_min 2.55
_cell_volume 2651.05(11)
_computing_cell_refinement 'Denzo-SMN (Otwinowski & Minor, 1997)'
_computing_data_collection 'Collect (Nonius BV, 1997-2001)'
_computing_data_reduction 'Denzo-SMN (Otwinowski & Minor, 1997)'
_computing_molecular_graphics 'SHELXTL V5.1 (Sheldrick, 1999)'
_computing_publication_material 'SHELXTL V5.1 (Sheldrick, 1999)'
_computing_structure_refinement 'SHELXTL V5.1 (Sheldrick, 1999)'
_computing_structure_solution 'SHELXTL V5.1 (Sheldrick, 1999)'
_diffrn_ambient_temperature 150(1)
_diffrn_detector_area_resol_mean 9
_diffrn_measured_fraction_theta_full 0.994
_diffrn_measured_fraction_theta_max 0.994
_diffrn_measurement_device_type 'Nonius Kappa-CCD'
_diffrn_measurement_method '\f scans and \w scans with \k offsets'
_diffrn_radiation_monochromator graphite
_diffrn_radiation_source 'fine-focus sealed tube'
_diffrn_radiation_type MoK\a
_diffrn_radiation_wavelength 0.71073
_diffrn_reflns_av_R_equivalents 0.067
_diffrn_reflns_av_sigmaI/netI 0.0635
_diffrn_reflns_limit_h_max 23
_diffrn_reflns_limit_h_min -23
_diffrn_reflns_limit_k_max 10
_diffrn_reflns_limit_k_min -10
_diffrn_reflns_limit_l_max 23
_diffrn_reflns_limit_l_min -24
_diffrn_reflns_number 23956
_diffrn_reflns_theta_full 27.50
_diffrn_reflns_theta_max 27.50
_diffrn_reflns_theta_min 2.66
_diffrn_standards_decay_% 0
_diffrn_standards_number 0
_exptl_absorpt_coefficient_mu 0.113
_exptl_absorpt_correction_T_max 0.9888
_exptl_absorpt_correction_T_min 0.9647
_exptl_absorpt_correction_type multi-scan
_exptl_absorpt_process_details 'Denzo-SMN (Otwinowski & Minor, 1997)'
_exptl_crystal_density_diffrn 0.963
_exptl_crystal_density_method 'not measured'
_exptl_crystal_description needle
_exptl_crystal_F_000 840
_exptl_crystal_size_max 0.32
_exptl_crystal_size_mid 0.16
_exptl_crystal_size_min 0.10
_refine_diff_density_max 0.730
_refine_diff_density_min -0.475
_refine_diff_density_rms 0.066
_refine_ls_extinction_method none
_refine_ls_goodness_of_fit_ref 1.054
_refine_ls_hydrogen_treatment mixed
_refine_ls_matrix_type full
_refine_ls_number_parameters 259
_refine_ls_number_reflns 6062
_refine_ls_number_restraints 1
_refine_ls_restrained_S_all 1.055
_refine_ls_R_factor_all 0.0896
_refine_ls_R_factor_gt 0.0620
_refine_ls_shift/su_max 0.000
_refine_ls_shift/su_mean 0.000
_refine_ls_structure_factor_coef Fsqd
_refine_ls_weighting_details 'calc w=1/[\s^2^(Fo^2^)+(0.0924P)^2^+0.8393P] where P=(Fo^2^+2Fc^2^)/3'
_refine_ls_weighting_scheme calc
_refine_ls_wR_factor_gt 0.1651
_refine_ls_wR_factor_ref 0.1788
_reflns_number_gt 4272
_reflns_number_total 6062
_reflns_threshold_expression I>2\s(I)
_cod_data_source_file b202361j.txt
_cod_data_source_block k00276
_cod_depositor_comments
;
 Removing duplicate rows from the ATOM_TYPE loop.

 Antanas Vaitkus,
 2018-08-07

The following automatic conversions were performed:
'_symmetry_cell_setting' value 'Monoclinic' changed to 'monoclinic'
according to '/home/saulius/struct/CIF-dictionaries/cif_core.dic'
dictionary named 'cif_core.dic' version 2.4.1 from 2010-06-29.

Automatic conversion script
Id: cif_fix_enum 1527 2010-12-29 10:47:43Z saulius 
;
_cod_original_sg_symbol_H-M P21/c
_cod_original_formula_sum 'C24 H4 H34 B O P'
_cod_database_code 7011627

loop_
_symmetry_equiv_pos_as_xyz
'x, y, z'
'-x, y+1/2, -z+1/2'
'-x, -y, -z'
'x, -y-1/2, z-1/2'

loop_
_atom_site_label
_atom_site_type_symbol
_atom_site_fract_x
_atom_site_fract_y
_atom_site_fract_z
_atom_site_U_iso_or_equiv
_atom_site_adp_type
_atom_site_occupancy
_atom_site_symmetry_multiplicity
_atom_site_calc_flag
_atom_site_refinement_flags
_atom_site_disorder_assembly
_atom_site_disorder_group
P1 P 0.22864(3) 0.97779(8) 0.06156(3) 0.02976(17) Uani 1 1 d D . .
H1P H 0.2422(13) 1.1476(13) 0.0599(12) 0.036 Uiso 1 1 d D . .
O1 O 0.28981(7) 0.84983(18) 0.10259(7) 0.0245(3) Uani 1 1 d . . .
C1 C 0.31642(10) 0.8756(3) 0.17788(10) 0.0225(4) Uani 1 1 d . . .
C2 C 0.28386(10) 0.7810(3) 0.22937(10) 0.0228(4) Uani 1 1 d . . .
C3 C 0.29892(11) 0.8357(3) 0.30195(10) 0.0254(4) Uani 1 1 d . . .
H3A H 0.2765 0.7780 0.3379 0.030 Uiso 1 1 calc R . .
C4 C 0.34513(11) 0.9703(3) 0.32406(10) 0.0235(4) Uani 1 1 d . . .
C5 C 0.38288(11) 1.0427(3) 0.27211(10) 0.0240(4) Uani 1 1 d . . .
H5A H 0.4179 1.1287 0.2873 0.029 Uiso 1 1 calc R . .
C6 C 0.37183(11) 0.9953(2) 0.19815(10) 0.0223(4) Uani 1 1 d . . .
C7 C 0.23776(11) 0.6196(3) 0.21443(11) 0.0268(4) Uani 1 1 d . . .
C8 C 0.15964(12) 0.6383(3) 0.23762(13) 0.0384(5) Uani 1 1 d . . .
H8A H 0.1652 0.6797 0.2880 0.058 Uiso 1 1 calc R . .
H8B H 0.1344 0.5302 0.2347 0.058 Uiso 1 1 calc R . .
H8C H 0.1296 0.7169 0.2049 0.058 Uiso 1 1 calc R . .
C9 C 0.22725(14) 0.5542(3) 0.13574(12) 0.0370(5) Uani 1 1 d . . .
H9A H 0.1997 0.6362 0.1029 0.055 Uiso 1 1 calc R . .
H9B H 0.1988 0.4501 0.1329 0.055 Uiso 1 1 calc R . .
H9C H 0.2765 0.5344 0.1210 0.055 Uiso 1 1 calc R . .
C10 C 0.28169(13) 0.4838(3) 0.26267(12) 0.0336(5) Uani 1 1 d . . .
H10A H 0.2895 0.5197 0.3139 0.050 Uiso 1 1 calc R . .
H10B H 0.3305 0.4656 0.2466 0.050 Uiso 1 1 calc R . .
H10C H 0.2528 0.3802 0.2580 0.050 Uiso 1 1 calc R . .
C11 C 0.35424(12) 1.0300(3) 0.40375(10) 0.0279(5) Uani 1 1 d . . .
C12 C 0.40787(15) 1.1771(3) 0.41778(12) 0.0424(6) Uani 1 1 d . . .
H12A H 0.4575 1.1450 0.4069 0.064 Uiso 1 1 calc R . .
H12B H 0.4121 1.2107 0.4692 0.064 Uiso 1 1 calc R . .
H12C H 0.3885 1.2700 0.3862 0.064 Uiso 1 1 calc R . .
C13 C 0.27676(14) 1.0828(4) 0.42128(13) 0.0427(6) Uani 1 1 d . . .
H13A H 0.2418 0.9892 0.4127 0.064 Uiso 1 1 calc R . .
H13B H 0.2576 1.1758 0.3897 0.064 Uiso 1 1 calc R . .
H13C H 0.2815 1.1171 0.4726 0.064 Uiso 1 1 calc R . .
C14 C 0.38489(14) 0.8888(3) 0.45561(11) 0.0364(5) Uani 1 1 d . . .
H14A H 0.3512 0.7929 0.4475 0.055 Uiso 1 1 calc R . .
H14B H 0.3880 0.9262 0.5064 0.055 Uiso 1 1 calc R . .
H14C H 0.4351 0.8572 0.4460 0.055 Uiso 1 1 calc R . .
C15 C 0.42533(11) 1.0734(3) 0.14884(10) 0.0237(4) Uani 1 1 d . . .
C16 C 0.42309(12) 0.9911(3) 0.07341(11) 0.0309(5) Uani 1 1 d . . .
H16A H 0.4582 1.0480 0.0462 0.046 Uiso 1 1 calc R . .
H16B H 0.3721 0.9987 0.0461 0.046 Uiso 1 1 calc R . .
H16C H 0.4375 0.8742 0.0799 0.046 Uiso 1 1 calc R . .
C17 C 0.41124(12) 1.2594(3) 0.13879(11) 0.0298(5) Uani 1 1 d . . .
H17A H 0.4454 1.3051 0.1073 0.045 Uiso 1 1 calc R . .
H17B H 0.4201 1.3145 0.1866 0.045 Uiso 1 1 calc R . .
H17C H 0.3591 1.2781 0.1160 0.045 Uiso 1 1 calc R . .
C18 C 0.50687(12) 1.0491(3) 0.18872(12) 0.0352(5) Uani 1 1 d . . .
H18A H 0.5423 1.0965 0.1590 0.053 Uiso 1 1 calc R . .
H18B H 0.5171 0.9304 0.1960 0.053 Uiso 1 1 calc R . .
H18C H 0.5127 1.1051 0.2363 0.053 Uiso 1 1 calc R . .
C19 C 0.15000(12) 0.9934(3) 0.11076(12) 0.0338(5) Uani 1 1 d . . .
C20 C 0.08072(14) 0.9247(4) 0.08060(16) 0.0498(7) Uani 1 1 d . . .
H20A H 0.0757 0.8659 0.0356 0.060 Uiso 1 1 calc R . .
C21 C 0.01985(15) 0.9435(5) 0.1169(2) 0.0672(9) Uani 1 1 d . . .
H21A H -0.0276 0.8989 0.0965 0.081 Uiso 1 1 calc R . .
C22 C 0.02747(17) 1.0276(5) 0.1836(2) 0.0727(11) Uani 1 1 d . . .
H22A H -0.0148 1.0393 0.2083 0.087 Uiso 1 1 calc R . .
C23 C 0.09570(17) 1.0939(4) 0.21388(17) 0.0563(8) Uani 1 1 d . . .
H23A H 0.1004 1.1510 0.2593 0.068 Uiso 1 1 calc R . .
C24 C 0.15746(13) 1.0772(3) 0.17798(13) 0.0376(5) Uani 1 1 d . . .
H24A H 0.2047 1.1223 0.1988 0.045 Uiso 1 1 calc R . .
B1 B 0.20647(19) 0.9337(5) -0.04004(15) 0.0466(7) Uani 1 1 d . . .
H1B H 0.1803(15) 0.816(4) -0.0423(14) 0.052(8) Uiso 1 1 d . . .
H2B H 0.263(2) 0.951(5) -0.0639(18) 0.089(12) Uiso 1 1 d . . .
H3B H 0.164(2) 1.042(5) -0.0588(18) 0.090(12) Uiso 1 1 d . . .

loop_
_atom_site_aniso_label
_atom_site_aniso_U_11
_atom_site_aniso_U_22
_atom_site_aniso_U_33
_atom_site_aniso_U_23
_atom_site_aniso_U_13
_atom_site_aniso_U_12
P1 0.0315(3) 0.0350(3) 0.0215(3) 0.0002(2) 0.0000(2) 0.0052(2)
O1 0.0271(7) 0.0295(8) 0.0164(6) -0.0019(6) 0.0017(5) 0.0019(6)
C1 0.0239(9) 0.0267(11) 0.0167(8) -0.0025(7) 0.0026(7) 0.0019(8)
C2 0.0216(9) 0.0245(11) 0.0220(9) -0.0006(8) 0.0029(7) 0.0007(8)
C3 0.0283(10) 0.0274(11) 0.0207(9) 0.0020(8) 0.0047(8) -0.0014(9)
C4 0.0265(10) 0.0244(11) 0.0192(9) 0.0009(8) 0.0023(7) 0.0006(8)
C5 0.0257(9) 0.0249(11) 0.0212(9) -0.0013(8) 0.0028(7) -0.0021(8)
C6 0.0239(9) 0.0235(11) 0.0198(9) -0.0004(7) 0.0039(7) 0.0015(8)
C7 0.0285(10) 0.0268(11) 0.0249(10) -0.0023(8) 0.0031(8) -0.0036(9)
C8 0.0281(11) 0.0401(14) 0.0477(13) -0.0008(11) 0.0080(10) -0.0079(10)
C9 0.0477(13) 0.0307(13) 0.0309(11) -0.0055(9) 0.0006(10) -0.0098(11)
C10 0.0411(12) 0.0264(12) 0.0324(11) -0.0012(9) 0.0029(9) -0.0035(10)
C11 0.0342(11) 0.0308(12) 0.0189(9) -0.0026(8) 0.0048(8) -0.0042(9)
C12 0.0649(16) 0.0405(14) 0.0221(10) -0.0072(10) 0.0075(10) -0.0192(12)
C13 0.0484(14) 0.0511(16) 0.0303(11) -0.0087(11) 0.0114(10) 0.0075(12)
C14 0.0494(13) 0.0381(14) 0.0203(10) 0.0025(9) 0.0010(9) -0.0013(11)
C15 0.0243(9) 0.0264(11) 0.0213(9) 0.0012(8) 0.0063(7) 0.0000(8)
C16 0.0334(11) 0.0373(13) 0.0241(10) -0.0008(9) 0.0111(8) 0.0004(9)
C17 0.0332(11) 0.0284(12) 0.0289(10) 0.0031(9) 0.0084(9) -0.0015(9)
C18 0.0271(10) 0.0471(15) 0.0319(11) 0.0065(10) 0.0058(9) 0.0014(10)
C19 0.0274(10) 0.0371(13) 0.0357(11) 0.0011(10) 0.0004(9) 0.0061(9)
C20 0.0323(12) 0.0564(18) 0.0569(16) 0.0034(13) -0.0058(11) 0.0025(12)
C21 0.0265(13) 0.078(2) 0.096(3) 0.014(2) 0.0067(14) 0.0021(14)
C22 0.0438(17) 0.081(3) 0.101(3) 0.019(2) 0.0377(18) 0.0182(16)
C23 0.0605(18) 0.0554(19) 0.0593(17) 0.0023(14) 0.0287(14) 0.0174(15)
C24 0.0395(12) 0.0346(13) 0.0401(12) -0.0021(10) 0.0108(10) 0.0059(10)
B1 0.0540(18) 0.058(2) 0.0251(13) -0.0021(13) -0.0029(12) 0.0084(16)

loop_
_atom_type_symbol
_atom_type_description
_atom_type_scat_dispersion_real
_atom_type_scat_dispersion_imag
_atom_type_scat_source
C C 0.0033 0.0016 'International Tables Vol C Tables 4.2.6.8 and 6.1.1.4'
H H 0.0000 0.0000 'International Tables Vol C Tables 4.2.6.8 and 6.1.1.4'
B B 0.0013 0.0007 'International Tables Vol C Tables 4.2.6.8 and 6.1.1.4'
O O 0.0106 0.0060 'International Tables Vol C Tables 4.2.6.8 and 6.1.1.4'
P P 0.1023 0.0942 'International Tables Vol C Tables 4.2.6.8 and 6.1.1.4'

loop_
_geom_angle_atom_site_label_1
_geom_angle_atom_site_label_2
_geom_angle_atom_site_label_3
_geom_angle
_geom_angle_site_symmetry_1
_geom_angle_site_symmetry_3
_geom_angle_publ_flag
H1P P1 O1 122.0(9) . . ?
H1P P1 C19 95.5(9) . . ?
O1 P1 C19 109.90(9) . . ?
H1P P1 B1 100.0(9) . . ?
O1 P1 B1 111.89(12) . . ?
C19 P1 B1 116.81(13) . . ?
C1 O1 P1 118.27(12) . . ?
C6 C1 C2 122.92(17) . . ?
C6 C1 O1 119.05(16) . . ?
C2 C1 O1 118.00(17) . . ?
C3 C2 C1 115.86(18) . . ?
C3 C2 C7 117.20(17) . . ?
C1 C2 C7 126.84(17) . . ?
C4 C3 C2 123.22(18) . . ?
C5 C4 C3 117.33(17) . . ?
C5 C4 C11 122.71(18) . . ?
C3 C4 C11 119.94(17) . . ?
C4 C5 C6 123.21(19) . . ?
C1 C6 C5 116.03(17) . . ?
C1 C6 C15 127.03(16) . . ?
C5 C6 C15 116.84(17) . . ?
C9 C7 C8 108.19(18) . . ?
C9 C7 C2 116.42(17) . . ?
C8 C7 C2 110.88(17) . . ?
C9 C7 C10 106.37(18) . . ?
C8 C7 C10 108.47(17) . . ?
C2 C7 C10 106.16(16) . . ?
C12 C11 C4 112.30(17) . . ?
C12 C11 C14 108.16(19) . . ?
C4 C11 C14 110.04(18) . . ?
C12 C11 C13 108.6(2) . . ?
C4 C11 C13 108.70(17) . . ?
C14 C11 C13 108.94(18) . . ?
C17 C15 C16 109.39(17) . . ?
C17 C15 C18 108.03(18) . . ?
C16 C15 C18 105.59(16) . . ?
C17 C15 C6 111.24(16) . . ?
C16 C15 C6 115.02(17) . . ?
C18 C15 C6 107.18(16) . . ?
C20 C19 C24 120.2(2) . . ?
C20 C19 P1 119.51(19) . . ?
C24 C19 P1 120.30(17) . . ?
C21 C20 C19 119.2(3) . . ?
C20 C21 C22 120.4(3) . . ?
C23 C22 C21 120.6(3) . . ?
C22 C23 C24 119.9(3) . . ?
C23 C24 C19 119.7(2) . . ?
H1B B1 H2B 120(2) . . ?
H1B B1 H3B 113(2) . . ?
H2B B1 H3B 111(2) . . ?
H1B B1 P1 103.4(15) . . ?
H2B B1 P1 106.7(17) . . ?
H3B B1 P1 100.5(17) . . ?

loop_
_geom_bond_atom_site_label_1
_geom_bond_atom_site_label_2
_geom_bond_distance
_geom_bond_site_symmetry_2
_geom_bond_publ_flag
P1 H1P 1.391(10) . ?
P1 O1 1.6117(15) . ?
P1 C19 1.799(2) . ?
P1 B1 1.894(3) . ?
O1 C1 1.417(2) . ?
C1 C6 1.397(3) . ?
C1 C2 1.414(3) . ?
C2 C3 1.399(3) . ?
C2 C7 1.545(3) . ?
C3 C4 1.390(3) . ?
C4 C5 1.387(3) . ?
C4 C11 1.535(3) . ?
C5 C6 1.405(3) . ?
C6 C15 1.556(3) . ?
C7 C9 1.532(3) . ?
C7 C8 1.538(3) . ?
C7 C10 1.551(3) . ?
C11 C12 1.526(3) . ?
C11 C14 1.535(3) . ?
C11 C13 1.539(3) . ?
C15 C17 1.527(3) . ?
C15 C16 1.539(3) . ?
C15 C18 1.552(3) . ?
C19 C20 1.401(3) . ?
C19 C24 1.403(3) . ?
C20 C21 1.378(4) . ?
C21 C22 1.395(5) . ?
C22 C23 1.378(5) . ?
C23 C24 1.385(3) . ?
B1 H1B 1.06(3) . ?
B1 H2B 1.17(4) . ?
B1 H3B 1.18(4) . ?
